data_9000842
loop_
_publ_author_name
'Ohta, T.'
'Takeda, H.'
'Takeuchi, Y.'

_publ_section_title
;
 Mica polytypism: Similarities in the crystal structures of coexisting 1M and
 2M(1) oxybiotite
;
_journal_name_full 'American Mineralogist'
_journal_page_first 298
_journal_page_last 310
_journal_volume 67
_journal_year 1982
_chemical_formula_sum 'Al1.322 Fe0.864 K Mg1.638 O12 Si2.84 Ti0.336'
_chemical_name_mineral Biotite
_space_group_IT_number 12
_symmetry_space_group_name_Hall '-C 2y'
_symmetry_space_group_name_H-M 'C 1 2/m 1'
_cell_angle_alpha 90
_cell_angle_beta 100.102
_cell_angle_gamma 90
_cell_length_a 5.3204
_cell_length_b 9.210
_cell_length_c 10.104
_cell_formula_units_Z 2
_cell_volume 487.429
_database_code_amcsd 0000861
_exptl_crystal_density_diffrn 3.071
_cod_original_formula_sum 'Mg1.638 Fe.864 Al1.322 Ti.336 Si2.84 K O12'
_cod_database_code 9000842

loop_
_space_group_symop_operation_xyz
x,y,z
1/2+x,1/2+y,z
x,-y,z
1/2+x,1/2-y,z
-x,y,-z
1/2-x,1/2+y,-z
-x,-y,-z
1/2-x,1/2-y,-z

loop_
_atom_site_aniso_label
_atom_site_aniso_U_11
_atom_site_aniso_U_22
_atom_site_aniso_U_33
_atom_site_aniso_U_12
_atom_site_aniso_U_13
_atom_site_aniso_U_23
Mg1 0.00556 0.00516 0.01654 0.00000 0.00317 0.00000
Fe1 0.00556 0.00516 0.01654 0.00000 0.00317 0.00000
Al1 0.00556 0.00516 0.01654 0.00000 0.00317 0.00000
Mg2 0.00459 0.01229 0.01544 0.00000 0.00193 0.00000
Fe2 0.00459 0.01229 0.01544 0.00000 0.00193 0.00000
Ti2 0.00459 0.01229 0.01544 0.00000 0.00193 0.00000
Al2 0.00459 0.01229 0.01544 0.00000 0.00193 0.00000
Si 0.00625 0.00679 0.01569 0.00010 0.00230 0.00005
Al 0.00625 0.00679 0.01569 0.00010 0.00230 0.00005
Fe 0.00625 0.00679 0.01569 0.00010 0.00230 0.00005
K 0.02321 0.02278 0.03760 0.00000 0.00607 0.00000
O1 0.02029 0.01117 0.02055 0.00000 0.00158 0.00000
O2 0.01362 0.01891 0.02005 -0.00464 0.00449 -0.00232
O3 0.00681 0.00645 0.01554 0.00024 0.00290 -0.00046
O4 0.00792 0.00945 0.01504 0.00000 0.00264 0.00000

loop_
_atom_site_label
_atom_site_fract_x
_atom_site_fract_y
_atom_site_fract_z
_atom_site_occupancy
Mg1 0.00000 0.00000 0.50000 0.62400
Fe1 0.00000 0.00000 0.50000 0.19000
Al1 0.00000 0.00000 0.50000 0.18600
Mg2 0.00000 0.34538 0.50000 0.50700
Fe2 0.00000 0.34538 0.50000 0.28900
Ti2 0.00000 0.34538 0.50000 0.16800
Al2 0.00000 0.34538 0.50000 0.03600
Si 0.07300 0.16733 0.22283 0.71000
Al 0.07300 0.16733 0.22283 0.26600
Fe 0.07300 0.16733 0.22283 0.02400
K 0.00000 0.50000 0.00000 1.00000
O1 0.01770 0.00000 0.16660 1.00000
O2 0.32170 0.23150 0.16450 1.00000
O3 0.12980 0.16970 0.39050 1.00000
O4 0.13350 0.50000 0.40060 1.00000

loop_
_cod_related_entry_id
_cod_related_entry_database
_cod_related_entry_code
1 AMCSD 0000861
